data_7248359
loop_
_publ_author_name
'Mou, Wen-Long'
'Gao, Cheng-Jie'
'Li, Zi-Xi'
'Fan, Si-Jie'
'Hou, Chuan-Bin'
'Zhao, Jing-Tong'
'Zhang, Shuai'
'Li, Zhong-Feng'
'Han, Hong-Liang'
'Duan, Chun-Bo'
'Wang, Guo'
'Jin, Qiong-Hua'

_publ_section_title
;
 Synthesis and luminescent properties of three excellent yellow emissive
 Cu(i) complexes based on the diphosphine ligand and the diimine ligand
;
_journal_issue 17
_journal_name_full CrystEngComm
_journal_page_first 2297
_journal_page_last 2305
_journal_paper_doi 10.1039/D4CE00206G
_journal_volume 26
_journal_year 2024
_chemical_formula_moiety 'C46 H36 Cl Cu N2 O P2, C H2 Cl2, C H4 O'
_chemical_formula_sum 'C48 H42 Cl3 Cu N2 O2 P2'
_chemical_formula_weight 910.66
_space_group_crystal_system monoclinic
_space_group_IT_number 14
_space_group_name_Hall '-P 2ybc'
_space_group_name_H-M_alt 'P 1 21/c 1'
_atom_sites_solution_hydrogens geom
_audit_creation_date 2022-10-28
_audit_creation_method
;
Olex2 1.2
(compiled 2018.05.29 svn.r3508 for OlexSys, GUI svn.r5506)
;
_audit_update_record
;
2023-11-09 deposited with the CCDC.	2024-03-28 downloaded from the CCDC.
;
_cell_angle_alpha 90
_cell_angle_beta 99.9420(10)
_cell_angle_gamma 90
_cell_formula_units_Z 4
_cell_length_a 15.52970(10)
_cell_length_b 19.3980(2)
_cell_length_c 15.05820(10)
_cell_measurement_reflns_used 14114
_cell_measurement_temperature 293
_cell_measurement_theta_max 73.9550
_cell_measurement_theta_min 4.4010
_cell_volume 4468.09(6)
_computing_cell_refinement 'CrysAlisPro 1.171.39.33c (Rigaku OD, 2017)'
_computing_data_collection 'CrysAlisPro 1.171.39.33c (Rigaku OD, 2017)'
_computing_data_reduction 'CrysAlisPro 1.171.39.33c (Rigaku OD, 2017)'
_computing_molecular_graphics 'Olex2 (Dolomanov et al., 2009)'
_computing_publication_material 'Olex2 (Dolomanov et al., 2009)'
_computing_structure_refinement 'ShelXL (Sheldrick, 2015)'
_diffrn_ambient_temperature 293
_diffrn_detector 'CCD plate'
_diffrn_measured_fraction_theta_full 0.999
_diffrn_measured_fraction_theta_max 0.970
_diffrn_measurement_details
;
List of Runs (angles in degrees, time in seconds):

  # Type    Start    End  Width  t~exp~   \w     \q     \k     \f   Frames
#--------------------------------------------------------------------------
  1  \w      5.00  88.00   0.50    1.00    --    0.00  19.00 150.00  166
  2  \w    -66.00  12.00   0.50    1.00    --    0.00 -37.00   0.00  156
  3  \w     35.00  61.00   0.50    1.00    --    0.00  19.00  90.00   52
  4  \w     -5.00  31.00   0.50    1.00    --    0.00  19.00 -60.00   72
  5  \w    -14.00  19.00   0.50    1.00    --    0.00  37.00  60.00   66
  6  \w     90.00 182.00   0.50    4.00    --   94.00  77.00  90.00  184
  7  \w     75.00 111.00   0.50    4.00    --   94.00 -45.00 -30.00   72
  8  \w     11.00 105.00   0.50    4.00    --   94.00 -15.00 -60.00  188
  9  \w    149.00 183.00   0.50    4.00    --   94.00  45.00-150.00   68
 10  \w     91.00 126.00   0.50    4.00    --   94.00  45.00-150.00   70
 11  \w     25.00 117.00   0.50    4.00    --   94.00 -77.00 -60.00  184
 12  \w     41.00 106.00   0.50    4.00    --   94.00 -30.00 -60.00  130
 13  \w     25.00  87.00   0.50    4.00    --   94.00 -15.00  90.00  124
 14  \w     81.00 107.00   0.50    4.00    --   94.00 -82.00 -90.00   52
 15  \w      5.00  45.00   0.50    4.00    --   94.00 -82.00 -90.00   80
;
_diffrn_measurement_device 'four-circle diffractometer'
_diffrn_measurement_device_type 'XtaLAB AFC12 (RINC): Kappa dual home/near'
_diffrn_measurement_method '\w scans'
_diffrn_orient_matrix_type 'CrysAlisPro convention (1999,Acta A55,543-557)'
_diffrn_orient_matrix_UB_11 0.0136935000
_diffrn_orient_matrix_UB_12 -0.0727216000
_diffrn_orient_matrix_UB_13 0.0411501000
_diffrn_orient_matrix_UB_21 0.0996409000
_diffrn_orient_matrix_UB_22 0.0083379000
_diffrn_orient_matrix_UB_23 0.0073815000
_diffrn_orient_matrix_UB_31 0.0053266000
_diffrn_orient_matrix_UB_32 0.0308154000
_diffrn_orient_matrix_UB_33 0.0950734000
_diffrn_radiation_monochromator mirror
_diffrn_radiation_probe x-ray
_diffrn_radiation_type CuK\a
_diffrn_radiation_wavelength 1.54184
_diffrn_reflns_av_R_equivalents 0.0382
_diffrn_reflns_av_unetI/netI 0.0372
_diffrn_reflns_Laue_measured_fraction_full 0.999
_diffrn_reflns_Laue_measured_fraction_max 0.970
_diffrn_reflns_limit_h_max 18
_diffrn_reflns_limit_h_min -18
_diffrn_reflns_limit_k_max 24
_diffrn_reflns_limit_k_min -24
_diffrn_reflns_limit_l_max 18
_diffrn_reflns_limit_l_min -10
_diffrn_reflns_number 27927
_diffrn_reflns_point_group_measured_fraction_full 0.999
_diffrn_reflns_point_group_measured_fraction_max 0.970
_diffrn_reflns_theta_full 67.684
_diffrn_reflns_theta_max 74.401
_diffrn_reflns_theta_min 4.411
_diffrn_source 'micro-focus sealed X-ray tube'
_diffrn_source_type 'Rigaku (Cu) X-ray Source'
_exptl_absorpt_coefficient_mu 3.334
_exptl_absorpt_correction_T_max 1.00000
_exptl_absorpt_correction_T_min 0.57736
_exptl_absorpt_correction_type multi-scan
_exptl_absorpt_process_details
;
CrysAlisPro 1.171.39.33c (Rigaku Oxford Diffraction, 2017)
Empirical absorption correction using spherical harmonics,
 implemented in SCALE3 ABSPACK scaling algorithm.
;
_exptl_crystal_colour 'clear light yellow'
_exptl_crystal_colour_lustre clear
_exptl_crystal_colour_modifier light
_exptl_crystal_colour_primary yellow
_exptl_crystal_density_diffrn 1.354
_exptl_crystal_description block
_exptl_crystal_F_000 1880
_exptl_crystal_size_max 0.32
_exptl_crystal_size_mid 0.25
_exptl_crystal_size_min 0.23
_refine_diff_density_max 1.076
_refine_diff_density_min -1.364
_refine_diff_density_rms 0.081
_refine_ls_extinction_method none
_refine_ls_goodness_of_fit_ref 1.062
_refine_ls_hydrogen_treatment constr
_refine_ls_matrix_type full
_refine_ls_number_parameters 525
_refine_ls_number_reflns 8854
_refine_ls_number_restraints 1
_refine_ls_restrained_S_all 1.065
_refine_ls_R_factor_all 0.0691
_refine_ls_R_factor_gt 0.0622
_refine_ls_shift/su_max 0.001
_refine_ls_shift/su_mean 0.000
_refine_ls_structure_factor_coef Fsqd
_refine_ls_weighting_details
;
 w=1/[\s^2^(Fo^2^)+(0.1306P)^2^+2.6053P]
 where P=(Fo^2^+2Fc^2^)/3
;
_refine_ls_weighting_scheme calc
_refine_ls_wR_factor_gt 0.1960
_refine_ls_wR_factor_ref 0.2040
_reflns_Friedel_coverage 0.000
_reflns_number_gt 7585
_reflns_number_total 8854
_reflns_threshold_expression 'I > 2\s(I)'
_cod_data_source_file d4ce00206g12.cif
_cod_data_source_block lzx-148
_cod_depositor_comments 'Adding full bibliography for 7248357--7248359.cif.'
_cod_database_code 7248359
_shelxl_version_number 2013-2
_chemical_oxdiff_formula 'C H N O P Cu Cl'
_shelx_space_group_comment
;
The symmetry employed for this shelxl refinement is uniquely defined
by the following loop, which should always be used as a source of
symmetry information in preference to the above space-group names.
They are only intended as comments.
;
_shelx_estimated_absorpt_t_max 0.514
_shelx_estimated_absorpt_t_min 0.415
_reflns_odcompleteness_completeness 99.90
_reflns_odcompleteness_iscentric 1
_reflns_odcompleteness_theta 66.97
_olex2_refinement_description
;
1. Fixed Uiso
 At 1.2 times of:
  All C(H) groups, All C(H,H) groups
 At 1.5 times of:
  All C(H,H,H) groups, All O(H) groups
2. Restrained distances
 O2-C48
 1.43 with sigma of 0.01
3.a Secondary CH2 refined with riding coordinates:
 C47(H47A,H47B)
3.b Aromatic/amide H refined with riding coordinates:
 C12(H12), C14(H14), C32(H32), C2(H2), C21(H21), C23(H23), C22(H22), C36(H36),
 C11(H11), C20(H20), C15(H15), C37(H37), C30(H30), C6(H6), C38(H38), C16(H16),
 C26(H26), C17(H17), C40(H40), C33(H33), C8(H8), C10(H10), C35(H35), C43(H43),
 C3(H3), C41(H41), C34(H34), C5(H5), C9(H9), C28(H28), C27(H27), C45(H45),
 C42(H42), C29(H29), C4(H4), C46(H46)
3.c Idealised Me refined as rotating group:
 C48(H48A,H48B,H48C)
3.d Idealised tetrahedral OH refined as rotating group:
 O2(H2A)
;
_olex2_submission_special_instructions 'No special instructions were received'
_oxdiff_exptl_absorpt_empirical_details
;
Empirical correction (ABSPACK) includes:
- Absorption correction using spherical harmonics
- Frame scaling
;
_oxdiff_exptl_absorpt_empirical_full_max 1.684
_oxdiff_exptl_absorpt_empirical_full_min 0.604

loop_
_space_group_symop_operation_xyz
'x, y, z'
'-x, y+1/2, -z+1/2'
'-x, -y, -z'
'x, -y-1/2, z-1/2'

loop_
_atom_site_label
_atom_site_type_symbol
_atom_site_fract_x
_atom_site_fract_y
_atom_site_fract_z
_atom_site_U_iso_or_equiv
_atom_site_adp_type
_atom_site_occupancy
_atom_site_site_symmetry_order
_atom_site_calc_flag
_atom_site_refinement_flags_posn
_atom_site_refinement_flags_adp
_atom_site_refinement_flags_occupancy
_atom_site_disorder_assembly
_atom_site_disorder_group
Cu1 Cu 0.28419(3) 0.56066(2) 0.31023(3) 0.04531(16) Uani 1 1 d . . . . .
P1 P 0.17086(5) 0.53867(4) 0.38344(5) 0.04051(19) Uani 1 1 d . . . . .
P2 P 0.23989(5) 0.61866(4) 0.18038(5) 0.0449(2) Uani 1 1 d . . . . .
Cl1 Cl 0.35462(6) 0.45534(5) 0.29967(6) 0.0668(3) Uani 1 1 d . . . . .
O1 O 0.13320(14) 0.68103(11) 0.30025(14) 0.0509(5) Uani 1 1 d . . . . .
Cl2 Cl 0.63195(18) 0.7576(2) 0.33658(19) 0.1973(13) Uani 1 1 d . . . . .
Cl3 Cl 0.80074(18) 0.81219(17) 0.4062(2) 0.2018(13) Uani 1 1 d . . . . .
N1 N 0.37893(17) 0.61588(14) 0.39588(18) 0.0508(6) Uani 1 1 d . . . . .
C7 C 0.0809(2) 0.49096(15) 0.31609(19) 0.0456(6) Uani 1 1 d . . . . .
C39 C 0.5119(2) 0.69277(18) 0.5014(2) 0.0535(7) Uani 1 1 d . . . . .
C13 C 0.11486(19) 0.61115(15) 0.4280(2) 0.0437(6) Uani 1 1 d . . . . .
C12 C -0.0066(2) 0.50358(17) 0.3182(2) 0.0517(7) Uani 1 1 d . . . . .
H12 H -0.0217 0.5373 0.3565 0.062 Uiso 1 1 calc R . . . .
C1 C 0.2016(2) 0.48550(16) 0.48473(19) 0.0465(6) Uani 1 1 d . . . . .
C31 C 0.2843(2) 0.70581(17) 0.1821(2) 0.0505(7) Uani 1 1 d . . . . .
C18 C 0.1033(2) 0.67330(16) 0.3820(2) 0.0481(6) Uani 1 1 d . . . . .
C25 C 0.2597(2) 0.5855(2) 0.0722(2) 0.0562(8) Uani 1 1 d . . . . .
C19 C 0.07869(19) 0.65570(16) 0.2236(2) 0.0478(7) Uani 1 1 d . . . . .
C24 C 0.12077(19) 0.62823(16) 0.1573(2) 0.0479(7) Uani 1 1 d . . . . .
C14 C 0.0851(2) 0.60721(17) 0.5106(2) 0.0516(7) Uani 1 1 d . . . . .
H14 H 0.0927 0.5665 0.5437 0.062 Uiso 1 1 calc R . . . .
C32 C 0.2341(3) 0.7656(2) 0.1691(3) 0.0625(9) Uani 1 1 d . . . . .
H32 H 0.1735 0.7621 0.1570 0.075 Uiso 1 1 calc R . . . .
C2 C 0.2749(2) 0.5040(2) 0.5451(2) 0.0627(9) Uani 1 1 d . . . . .
H2 H 0.3084 0.5415 0.5331 0.075 Uiso 1 1 calc R . . . .
C21 C -0.0617(2) 0.6304(2) 0.1373(3) 0.0663(10) Uani 1 1 d . . . . .
H21 H -0.1223 0.6316 0.1302 0.080 Uiso 1 1 calc R . . . .
C23 C 0.0678(2) 0.60064(19) 0.0807(2) 0.0558(8) Uani 1 1 d . . . . .
H23 H 0.0937 0.5818 0.0350 0.067 Uiso 1 1 calc R . . . .
C44 C 0.5837(2) 0.7347(2) 0.5538(2) 0.0625(9) Uani 1 1 d . . . . .
C22 C -0.0221(2) 0.6011(2) 0.0720(3) 0.0642(9) Uani 1 1 d . . . . .
H22 H -0.0561 0.5813 0.0215 0.077 Uiso 1 1 calc R . . . .
C36 C 0.3752(2) 0.7125(2) 0.2018(3) 0.0634(9) Uani 1 1 d . . . . .
H36 H 0.4102 0.6734 0.2118 0.076 Uiso 1 1 calc R . . . .
C11 C -0.0717(2) 0.4667(2) 0.2640(3) 0.0643(9) Uani 1 1 d . . . . .
H11 H -0.1302 0.4758 0.2659 0.077 Uiso 1 1 calc R . . . .
C20 C -0.0118(2) 0.65830(19) 0.2138(3) 0.0593(8) Uani 1 1 d . . . . .
H20 H -0.0385 0.6785 0.2581 0.071 Uiso 1 1 calc R . . . .
C15 C 0.0447(2) 0.6627(2) 0.5439(2) 0.0597(8) Uani 1 1 d . . . . .
H15 H 0.0240 0.6587 0.5980 0.072 Uiso 1 1 calc R . . . .
C37 C 0.3686(2) 0.6821(2) 0.4143(3) 0.0628(9) Uani 1 1 d . . . . .
H37 H 0.3154 0.7028 0.3912 0.075 Uiso 1 1 calc R . . . .
C30 C 0.2708(3) 0.6285(3) 0.0011(2) 0.0731(11) Uani 1 1 d . . . . .
H30 H 0.2709 0.6761 0.0087 0.088 Uiso 1 1 calc R . . . .
N2 N 0.7179(3) 0.8170(3) 0.6465(3) 0.0971(14) Uani 1 1 d . . . . .
C6 C 0.1536(3) 0.42805(19) 0.5025(3) 0.0641(9) Uani 1 1 d . . . . .
H6 H 0.1047 0.4145 0.4615 0.077 Uiso 1 1 calc R . . . .
C38 C 0.4316(3) 0.7215(2) 0.4652(3) 0.0665(9) Uani 1 1 d . . . . .
H38 H 0.4206 0.7676 0.4757 0.080 Uiso 1 1 calc R . . . .
C16 C 0.0353(2) 0.7236(2) 0.4971(3) 0.0665(10) Uani 1 1 d . . . . .
H16 H 0.0085 0.7610 0.5198 0.080 Uiso 1 1 calc R . . . .
C26 C 0.2581(3) 0.5150(2) 0.0588(3) 0.0739(11) Uani 1 1 d . . . . .
H26 H 0.2509 0.4857 0.1059 0.089 Uiso 1 1 calc R . . . .
C17 C 0.0653(3) 0.72956(18) 0.4165(3) 0.0625(9) Uani 1 1 d . . . . .
H17 H 0.0601 0.7712 0.3855 0.075 Uiso 1 1 calc R . . . .
C40 C 0.5223(3) 0.6243(2) 0.4846(3) 0.0748(12) Uani 1 1 d . . . . .
H40 H 0.5742 0.6021 0.5084 0.090 Uiso 1 1 calc R . . . .
C33 C 0.2725(3) 0.8300(2) 0.1740(3) 0.0749(11) Uani 1 1 d . . . . .
H33 H 0.2378 0.8694 0.1654 0.090 Uiso 1 1 calc R . . . .
C8 C 0.1029(3) 0.4404(2) 0.2592(3) 0.0705(11) Uani 1 1 d . . . . .
H8 H 0.1612 0.4313 0.2563 0.085 Uiso 1 1 calc R . . . .
C10 C -0.0494(3) 0.4165(2) 0.2071(3) 0.0783(12) Uani 1 1 d . . . . .
H10 H -0.0928 0.3920 0.1699 0.094 Uiso 1 1 calc R . . . .
C35 C 0.4137(3) 0.7778(3) 0.2067(3) 0.0748(11) Uani 1 1 d . . . . .
H35 H 0.4742 0.7818 0.2203 0.090 Uiso 1 1 calc R . . . .
C43 C 0.5696(3) 0.8009(2) 0.5837(3) 0.0789(12) Uani 1 1 d . . . . .
H43 H 0.5138 0.8200 0.5724 0.095 Uiso 1 1 calc R . . . .
C3 C 0.2986(3) 0.4663(3) 0.6242(3) 0.0810(12) Uani 1 1 d . . . . .
H3 H 0.3475 0.4792 0.6656 0.097 Uiso 1 1 calc R . . . .
C41 C 0.4551(2) 0.5877(2) 0.4317(3) 0.0704(11) Uani 1 1 d . . . . .
H41 H 0.4639 0.5413 0.4209 0.085 Uiso 1 1 calc R . . . .
C34 C 0.3631(3) 0.8360(2) 0.1917(3) 0.0772(11) Uani 1 1 d . . . . .
H34 H 0.3893 0.8792 0.1933 0.093 Uiso 1 1 calc R . . . .
C5 C 0.1786(4) 0.3913(2) 0.5811(3) 0.0835(13) Uani 1 1 d . . . . .
H5 H 0.1461 0.3531 0.5930 0.100 Uiso 1 1 calc R . . . .
C9 C 0.0359(3) 0.4033(3) 0.2059(3) 0.0872(14) Uani 1 1 d . . . . .
H9 H 0.0504 0.3685 0.1686 0.105 Uiso 1 1 calc R . . . .
C28 C 0.2794(3) 0.5306(4) -0.0929(3) 0.0997(19) Uani 1 1 d . . . . .
H28 H 0.2864 0.5121 -0.1483 0.120 Uiso 1 1 calc R . . . .
C27 C 0.2671(3) 0.4876(3) -0.0239(4) 0.0945(16) Uani 1 1 d . . . . .
H27 H 0.2649 0.4401 -0.0326 0.113 Uiso 1 1 calc R . . . .
C45 C 0.6676(3) 0.7102(3) 0.5747(3) 0.0808(12) Uani 1 1 d . . . . .
H45 H 0.6811 0.6655 0.5596 0.097 Uiso 1 1 calc R . . . .
C42 C 0.6380(4) 0.8380(3) 0.6300(3) 0.0910(14) Uani 1 1 d . . . . .
H42 H 0.6260 0.8814 0.6511 0.109 Uiso 1 1 calc R . . . .
C29 C 0.2815(3) 0.6008(4) -0.0808(3) 0.0949(17) Uani 1 1 d . . . . .
H29 H 0.2901 0.6296 -0.1278 0.114 Uiso 1 1 calc R . . . .
C4 C 0.2503(4) 0.4101(3) 0.6414(3) 0.0838(13) Uani 1 1 d . . . . .
H4 H 0.2665 0.3850 0.6942 0.101 Uiso 1 1 calc R . . . .
C46 C 0.7319(3) 0.7537(4) 0.6188(4) 0.1005(17) Uani 1 1 d . . . . .
H46 H 0.7890 0.7373 0.6298 0.121 Uiso 1 1 calc R . . . .
C47 C 0.6943(12) 0.8207(5) 0.3550(9) 0.314(12) Uani 1 1 d . . . . .
H47A H 0.6671 0.8529 0.3910 0.377 Uiso 1 1 calc R . . . .
H47B H 0.6948 0.8428 0.2973 0.377 Uiso 1 1 calc R . . . .
O2 O 0.5124(4) 0.9922(6) 0.7092(5) 0.224(4) Uani 1 1 d D . . . .
H2A H 0.4723 1.0016 0.7362 0.337 Uiso 1 1 calc GR . . . .
C48 C 0.4946(5) 1.0182(8) 0.6249(6) 0.209(6) Uani 1 1 d D . . . .
H48A H 0.5372 1.0019 0.5907 0.314 Uiso 1 1 calc GR . . . .
H48B H 0.4965 1.0676 0.6276 0.314 Uiso 1 1 calc GR . . . .
H48C H 0.4374 1.0036 0.5964 0.314 Uiso 1 1 calc GR . . . .

loop_
_atom_site_aniso_label
_atom_site_aniso_U_11
_atom_site_aniso_U_22
_atom_site_aniso_U_33
_atom_site_aniso_U_23
_atom_site_aniso_U_13
_atom_site_aniso_U_12
Cu1 0.0391(3) 0.0488(3) 0.0458(3) 0.00396(17) 0.00108(18) -0.00008(16)
P1 0.0415(4) 0.0388(4) 0.0404(4) 0.0004(3) 0.0047(3) -0.0013(3)
P2 0.0402(4) 0.0515(4) 0.0414(4) 0.0057(3) 0.0025(3) 0.0004(3)
Cl1 0.0698(5) 0.0550(5) 0.0708(5) -0.0050(4) -0.0013(4) 0.0145(4)
O1 0.0479(11) 0.0519(12) 0.0523(11) 0.0090(9) 0.0069(9) 0.0021(9)
Cl2 0.1410(19) 0.288(4) 0.153(2) 0.030(2) -0.0015(15) -0.014(2)
Cl3 0.1413(19) 0.214(3) 0.240(3) 0.049(2) 0.004(2) -0.0467(19)
N1 0.0454(13) 0.0537(15) 0.0499(14) 0.0007(11) -0.0012(11) -0.0026(11)
C7 0.0501(15) 0.0423(14) 0.0435(14) -0.0010(11) 0.0052(12) -0.0038(12)
C39 0.0508(17) 0.0609(19) 0.0473(15) -0.0032(14) 0.0047(13) -0.0104(14)
C13 0.0419(14) 0.0416(14) 0.0463(14) -0.0043(11) 0.0036(11) -0.0040(11)
C12 0.0481(16) 0.0519(17) 0.0535(17) -0.0014(13) 0.0046(13) -0.0031(13)
C1 0.0499(16) 0.0450(15) 0.0441(15) 0.0024(12) 0.0070(12) 0.0056(12)
C31 0.0495(16) 0.0579(18) 0.0421(15) 0.0074(13) 0.0024(12) -0.0037(14)
C18 0.0458(15) 0.0482(16) 0.0498(16) -0.0006(12) 0.0065(12) -0.0005(12)
C25 0.0427(15) 0.077(2) 0.0469(16) -0.0012(15) 0.0028(12) 0.0031(15)
C19 0.0439(15) 0.0451(15) 0.0523(16) 0.0127(12) 0.0026(12) 0.0029(12)
C24 0.0433(15) 0.0480(16) 0.0495(16) 0.0118(12) -0.0004(12) -0.0005(12)
C14 0.0549(17) 0.0505(17) 0.0498(16) -0.0051(13) 0.0104(13) -0.0057(13)
C32 0.0587(19) 0.059(2) 0.066(2) 0.0116(16) 0.0016(16) -0.0040(16)
C2 0.065(2) 0.068(2) 0.0515(18) 0.0046(15) -0.0028(15) -0.0020(17)
C21 0.0396(16) 0.077(2) 0.076(2) 0.0225(19) -0.0055(16) 0.0005(15)
C23 0.0486(17) 0.0607(19) 0.0541(18) 0.0074(15) -0.0026(13) -0.0019(14)
C44 0.061(2) 0.076(2) 0.0506(17) -0.0061(16) 0.0101(15) -0.0221(18)
C22 0.0484(18) 0.067(2) 0.069(2) 0.0113(17) -0.0119(16) -0.0062(16)
C36 0.0510(18) 0.072(2) 0.068(2) 0.0082(17) 0.0112(16) -0.0038(16)
C11 0.0481(18) 0.066(2) 0.074(2) -0.0014(18) -0.0021(16) -0.0060(15)
C20 0.0479(17) 0.063(2) 0.067(2) 0.0171(16) 0.0110(15) 0.0091(15)
C15 0.0589(19) 0.065(2) 0.0570(18) -0.0180(16) 0.0148(15) -0.0079(16)
C37 0.0496(17) 0.064(2) 0.069(2) -0.0125(17) -0.0047(15) 0.0086(15)
C30 0.068(2) 0.102(3) 0.0496(19) 0.0001(19) 0.0092(16) -0.011(2)
N2 0.095(3) 0.111(3) 0.084(3) -0.026(2) 0.009(2) -0.050(3)
C6 0.071(2) 0.0552(19) 0.064(2) 0.0149(16) 0.0048(17) -0.0065(17)
C38 0.062(2) 0.059(2) 0.074(2) -0.0169(17) -0.0003(17) 0.0020(16)
C16 0.063(2) 0.056(2) 0.081(3) -0.0240(18) 0.0154(18) 0.0018(16)
C26 0.071(2) 0.080(3) 0.067(2) -0.012(2) 0.0015(18) 0.013(2)
C17 0.067(2) 0.0413(16) 0.079(2) -0.0016(15) 0.0115(18) 0.0048(15)
C40 0.055(2) 0.063(2) 0.095(3) -0.011(2) -0.0189(19) 0.0008(16)
C33 0.080(3) 0.059(2) 0.083(3) 0.0077(19) 0.008(2) -0.0068(19)
C8 0.058(2) 0.070(2) 0.084(3) -0.029(2) 0.0152(19) -0.0075(17)
C10 0.069(2) 0.080(3) 0.080(3) -0.023(2) -0.006(2) -0.019(2)
C35 0.058(2) 0.094(3) 0.072(2) -0.001(2) 0.0103(18) -0.026(2)
C43 0.075(3) 0.079(3) 0.082(3) -0.019(2) 0.010(2) -0.024(2)
C3 0.083(3) 0.097(3) 0.055(2) 0.011(2) -0.0108(19) 0.011(2)
C41 0.0551(19) 0.056(2) 0.089(3) -0.0091(18) -0.0193(18) 0.0018(16)
C34 0.088(3) 0.067(2) 0.077(3) 0.000(2) 0.015(2) -0.024(2)
C5 0.103(3) 0.066(2) 0.082(3) 0.028(2) 0.018(3) 0.000(2)
C9 0.074(3) 0.088(3) 0.098(3) -0.051(3) 0.012(2) -0.016(2)
C28 0.070(3) 0.167(6) 0.059(3) -0.034(3) 0.001(2) 0.015(3)
C27 0.082(3) 0.114(4) 0.081(3) -0.038(3) -0.003(2) 0.021(3)
C45 0.061(2) 0.088(3) 0.088(3) -0.011(2) -0.005(2) -0.021(2)
C42 0.094(3) 0.088(3) 0.091(3) -0.026(3) 0.015(3) -0.036(3)
C29 0.075(3) 0.162(6) 0.047(2) 0.000(3) 0.0122(19) -0.007(3)
C4 0.103(3) 0.079(3) 0.066(2) 0.025(2) 0.004(2) 0.020(3)
C46 0.067(3) 0.128(5) 0.098(4) -0.009(3) -0.009(2) -0.031(3)
C47 0.47(2) 0.135(8) 0.235(12) 0.079(8) -0.216(15) -0.114(12)
O2 0.122(5) 0.399(13) 0.151(5) 0.042(7) 0.023(4) 0.099(7)
C48 0.080(5) 0.400(18) 0.147(8) -0.004(10) 0.016(5) 0.024(8)

loop_
_atom_type_symbol
_atom_type_description
_atom_type_scat_dispersion_real
_atom_type_scat_dispersion_imag
_atom_type_scat_source
C C 0.0181 0.0091 'International Tables Vol C Tables 4.2.6.8 and 6.1.1.4'
H H 0.0000 0.0000 'International Tables Vol C Tables 4.2.6.8 and 6.1.1.4'
Cl Cl 0.3639 0.7018 'International Tables Vol C Tables 4.2.6.8 and 6.1.1.4'
Cu Cu -1.9646 0.5888 'International Tables Vol C Tables 4.2.6.8 and 6.1.1.4'
N N 0.0311 0.0180 'International Tables Vol C Tables 4.2.6.8 and 6.1.1.4'
O O 0.0492 0.0322 'International Tables Vol C Tables 4.2.6.8 and 6.1.1.4'
P P 0.2955 0.4335 'International Tables Vol C Tables 4.2.6.8 and 6.1.1.4'

loop_
_geom_angle_atom_site_label_1
_geom_angle_atom_site_label_2
_geom_angle_atom_site_label_3
_geom_angle
_geom_angle_site_symmetry_1
_geom_angle_site_symmetry_3
_geom_angle_publ_flag
P1 Cu1 Cl1 106.24(4) . . ?
P2 Cu1 P1 111.58(3) . . ?
P2 Cu1 Cl1 116.95(4) . . ?
N1 Cu1 P1 108.68(8) . . ?
N1 Cu1 P2 110.97(8) . . ?
N1 Cu1 Cl1 101.74(8) . . ?
C7 P1 Cu1 114.04(10) . . ?
C7 P1 C13 102.99(13) . . ?
C7 P1 C1 103.92(14) . . ?
C13 P1 Cu1 119.19(10) . . ?
C1 P1 Cu1 113.38(10) . . ?
C1 P1 C13 101.42(13) . . ?
C31 P2 Cu1 113.05(10) . . ?
C31 P2 C25 102.57(16) . . ?
C31 P2 C24 106.02(14) . . ?
C25 P2 Cu1 121.57(12) . . ?
C25 P2 C24 100.75(15) . . ?
C24 P2 Cu1 111.21(10) . . ?
C18 O1 C19 116.4(2) . . ?
C37 N1 Cu1 122.0(2) . . ?
C37 N1 C41 116.3(3) . . ?
C41 N1 Cu1 121.7(2) . . ?
C12 C7 P1 123.8(2) . . ?
C8 C7 P1 117.1(3) . . ?
C8 C7 C12 119.2(3) . . ?
C38 C39 C44 121.8(3) . . ?
C40 C39 C44 121.8(3) . . ?
C40 C39 C38 116.4(3) . . ?
C18 C13 P1 120.7(2) . . ?
C18 C13 C14 117.1(3) . . ?
C14 C13 P1 122.1(2) . . ?
C11 C12 C7 121.0(3) . . ?
C2 C1 P1 118.0(3) . . ?
C2 C1 C6 119.4(3) . . ?
C6 C1 P1 122.6(3) . . ?
C32 C31 P2 124.7(3) . . ?
C32 C31 C36 118.3(3) . . ?
C36 C31 P2 117.0(3) . . ?
C13 C18 O1 120.0(3) . . ?
C17 C18 O1 118.3(3) . . ?
C17 C18 C13 121.7(3) . . ?
C30 C25 P2 122.4(3) . . ?
C26 C25 P2 118.5(3) . . ?
C26 C25 C30 118.9(4) . . ?
C24 C19 O1 115.8(3) . . ?
C20 C19 O1 122.2(3) . . ?
C20 C19 C24 122.0(3) . . ?
C19 C24 P2 119.1(2) . . ?
C19 C24 C23 117.1(3) . . ?
C23 C24 P2 123.2(3) . . ?
C15 C14 C13 121.3(3) . . ?
C33 C32 C31 121.4(4) . . ?
C1 C2 C3 119.7(4) . . ?
C22 C21 C20 120.3(3) . . ?
C22 C23 C24 121.1(4) . . ?
C43 C44 C39 122.0(4) . . ?
C45 C44 C39 121.7(4) . . ?
C45 C44 C43 116.3(4) . . ?
C21 C22 C23 120.4(3) . . ?
C35 C36 C31 120.2(4) . . ?
C10 C11 C12 119.6(4) . . ?
C21 C20 C19 119.0(4) . . ?
C16 C15 C14 120.0(3) . . ?
N1 C37 C38 123.8(3) . . ?
C29 C30 C25 120.2(5) . . ?
C42 N2 C46 115.9(4) . . ?
C5 C6 C1 119.9(4) . . ?
C37 C38 C39 120.2(4) . . ?
C15 C16 C17 120.2(3) . . ?
C25 C26 C27 120.7(5) . . ?
C16 C17 C18 119.7(3) . . ?
C39 C40 C41 120.0(4) . . ?
C32 C33 C34 119.8(4) . . ?
C7 C8 C9 118.8(4) . . ?
C9 C10 C11 119.6(4) . . ?
C34 C35 C36 120.7(4) . . ?
C42 C43 C44 119.9(5) . . ?
C4 C3 C2 120.4(4) . . ?
N1 C41 C40 123.3(4) . . ?
C35 C34 C33 119.7(4) . . ?
C4 C5 C6 120.7(4) . . ?
C10 C9 C8 121.8(4) . . ?
C27 C28 C29 120.3(4) . . ?
C28 C27 C26 119.8(5) . . ?
C44 C45 C46 118.4(5) . . ?
N2 C42 C43 124.6(5) . . ?
C28 C29 C30 120.1(5) . . ?
C5 C4 C3 119.9(4) . . ?
N2 C46 C45 124.8(5) . . ?
Cl2 C47 Cl3 121.9(7) . . ?

loop_
_geom_bond_atom_site_label_1
_geom_bond_atom_site_label_2
_geom_bond_distance
_geom_bond_site_symmetry_2
_geom_bond_publ_flag
Cu1 P1 2.2728(8) . ?
Cu1 P2 2.2578(8) . ?
Cu1 Cl1 2.3358(9) . ?
Cu1 N1 2.078(3) . ?
P1 C7 1.830(3) . ?
P1 C13 1.840(3) . ?
P1 C1 1.835(3) . ?
P2 C31 1.825(3) . ?
P2 C25 1.827(3) . ?
P2 C24 1.832(3) . ?
O1 C18 1.397(4) . ?
O1 C19 1.397(4) . ?
Cl2 C47 1.556(11) . ?
Cl3 C47 1.707(15) . ?
N1 C37 1.329(4) . ?
N1 C41 1.329(4) . ?
C7 C12 1.386(4) . ?
C7 C8 1.383(5) . ?
C39 C44 1.492(5) . ?
C39 C38 1.388(5) . ?
C39 C40 1.367(5) . ?
C13 C18 1.386(4) . ?
C13 C14 1.402(4) . ?
C12 C11 1.384(5) . ?
C1 C2 1.376(5) . ?
C1 C6 1.392(5) . ?
C31 C32 1.392(5) . ?
C31 C36 1.398(5) . ?
C18 C17 1.384(5) . ?
C25 C30 1.392(5) . ?
C25 C26 1.381(6) . ?
C19 C24 1.391(5) . ?
C19 C20 1.388(4) . ?
C24 C23 1.402(4) . ?
C14 C15 1.383(5) . ?
C32 C33 1.381(5) . ?
C2 C3 1.392(5) . ?
C21 C22 1.371(6) . ?
C21 C20 1.382(6) . ?
C23 C22 1.380(5) . ?
C44 C43 1.390(6) . ?
C44 C45 1.372(6) . ?
C36 C35 1.397(6) . ?
C11 C10 1.380(6) . ?
C15 C16 1.371(6) . ?
C37 C38 1.368(5) . ?
C30 C29 1.382(6) . ?
N2 C42 1.289(7) . ?
N2 C46 1.326(8) . ?
C6 C5 1.379(5) . ?
C16 C17 1.378(6) . ?
C26 C27 1.383(6) . ?
C40 C41 1.393(5) . ?
C33 C34 1.392(6) . ?
C8 C9 1.399(5) . ?
C10 C9 1.353(6) . ?
C35 C34 1.372(7) . ?
C43 C42 1.370(6) . ?
C3 C4 1.373(7) . ?
C5 C4 1.358(7) . ?
C28 C27 1.372(9) . ?
C28 C29 1.373(9) . ?
C45 C46 1.385(6) . ?
O2 C48 1.350(8) . ?
